data_4036453
loop_
_publ_author_name
'Hooper, Joel F.'
'James, Natalie C.'
'Bozkurt, Esra'
'Aviyente, Viktorya'
'White, Jonathan M.'
'Holland, Mareike C.'
'Gilmour, Ryan'
'Holmes, Andrew B.'
'Houk, K. N.'

_publ_section_title
;
 Medium-Ring Effects on the Endo/Exo Selectivity of the Organocatalytic
 Intramolecular Diels-Alder Reaction.
;
_journal_issue 24
_journal_name_full 'The Journal of organic chemistry'
_journal_page_first 12058
_journal_page_last 12075
_journal_paper_doi 10.1021/acs.joc.5b02037
_journal_volume 80
_journal_year 2015
_chemical_formula_sum 'C20 H22 N4 O5'
_chemical_formula_weight 398.41
_space_group_crystal_system tetragonal
_space_group_IT_number 96
_space_group_name_Hall 'P 4nw 2abw'
_space_group_name_H-M_alt 'P 43 21 2'
_atom_sites_solution_hydrogens mixed
_audit_creation_method SHELXL-2014/7
_cell_angle_alpha 90
_cell_angle_beta 90
_cell_angle_gamma 90
_cell_formula_units_Z 8
_cell_length_a 10.7298(4)
_cell_length_b 10.7298(4)
_cell_length_c 35.040(3)
_cell_measurement_reflns_used 2338
_cell_measurement_temperature 130.0(2)
_cell_measurement_theta_max 19.34
_cell_measurement_theta_min 2.23
_cell_volume 4034.1(4)
_computing_cell_refinement 'Bruker SMART'
_computing_data_collection 'Bruker SMART'
_computing_data_reduction 'Bruker SAINT'
_computing_structure_refinement 'SHELXL-2014/7 (Sheldrick, 2014)'
_diffrn_ambient_temperature 130.0(2)
_diffrn_measured_fraction_theta_full 1.000
_diffrn_measured_fraction_theta_max 1.000
_diffrn_measurement_device_type 'Bruker Apex CCD'
_diffrn_measurement_method 'phi and omega scans'
_diffrn_radiation_source 'sealed tube'
_diffrn_radiation_type MoK\a
_diffrn_radiation_wavelength 0.71073
_diffrn_reflns_av_R_equivalents 0.0788
_diffrn_reflns_av_unetI/netI 0.0737
_diffrn_reflns_Laue_measured_fraction_full 1.000
_diffrn_reflns_Laue_measured_fraction_max 1.000
_diffrn_reflns_limit_h_max 12
_diffrn_reflns_limit_h_min -12
_diffrn_reflns_limit_k_max 12
_diffrn_reflns_limit_k_min -10
_diffrn_reflns_limit_l_max 37
_diffrn_reflns_limit_l_min -41
_diffrn_reflns_number 21393
_diffrn_reflns_point_group_measured_fraction_full 1.000
_diffrn_reflns_point_group_measured_fraction_max 1.000
_diffrn_reflns_theta_full 24.983
_diffrn_reflns_theta_max 24.983
_diffrn_reflns_theta_min 1.985
_exptl_absorpt_coefficient_mu 0.096
_exptl_absorpt_correction_type none
_exptl_crystal_colour yellow
_exptl_crystal_density_diffrn 1.312
_exptl_crystal_description prism
_exptl_crystal_F_000 1680
_exptl_crystal_size_max 0.20
_exptl_crystal_size_mid 0.20
_exptl_crystal_size_min 0.20
_refine_diff_density_max 0.254
_refine_diff_density_min -0.221
_refine_diff_density_rms 0.034
_refine_ls_abs_structure_details
;
 Flack x determined using 737 quotients [(I+)-(I-)]/[(I+)+(I-)]
 (Parsons, Flack and Wagner, Acta Cryst. B69 (2013) 249-259).
;
_refine_ls_abs_structure_Flack 1.0(9)
_refine_ls_extinction_method none
_refine_ls_goodness_of_fit_ref 0.888
_refine_ls_hydrogen_treatment mixed
_refine_ls_matrix_type full
_refine_ls_number_parameters 266
_refine_ls_number_reflns 3556
_refine_ls_number_restraints 0
_refine_ls_restrained_S_all 0.888
_refine_ls_R_factor_all 0.0688
_refine_ls_R_factor_gt 0.0444
_refine_ls_shift/su_max 0.000
_refine_ls_shift/su_mean 0.000
_refine_ls_structure_factor_coef Fsqd
_refine_ls_weighting_details 'w=1/[\s^2^(Fo^2^)+(0.0352P)^2^] where P=(Fo^2^+2Fc^2^)/3'
_refine_ls_weighting_scheme calc
_refine_ls_wR_factor_gt 0.0830
_refine_ls_wR_factor_ref 0.0891
_reflns_Friedel_coverage 0.657
_reflns_Friedel_fraction_full 1.000
_reflns_Friedel_fraction_max 1.000
_reflns_number_gt 2465
_reflns_number_total 3556
_reflns_threshold_expression 'I > 2\s(I)'
_cod_data_source_file jo5b02037_si_003.cif
_cod_data_source_block shelx
_cod_original_cell_volume 4034.2(4)
_cod_database_code 4036453
_shelx_shelxl_version_number 2014/7
_shelx_space_group_comment
;
The symmetry employed for this shelxl refinement is uniquely defined
by the following loop, which should always be used as a source of
symmetry information in preference to the above space-group names.
They are only intended as comments.
;

loop_
_space_group_symop_operation_xyz
'x, y, z'
'-x, -y, z+1/2'
'-y+1/2, x+1/2, z+3/4'
'y+1/2, -x+1/2, z+1/4'
'-x+1/2, y+1/2, -z+3/4'
'x+1/2, -y+1/2, -z+1/4'
'y, x, -z'
'-y, -x, -z+1/2'

loop_
_atom_site_label
_atom_site_type_symbol
_atom_site_fract_x
_atom_site_fract_y
_atom_site_fract_z
_atom_site_U_iso_or_equiv
_atom_site_adp_type
_atom_site_occupancy
_atom_site_site_symmetry_order
_atom_site_calc_flag
_atom_site_refinement_flags_posn
_atom_site_refinement_flags_adp
C1 C 0.6854(3) 0.4787(3) 0.09991(9) 0.0313(9) Uani 1 1 d . .
H1 H 0.6250 0.4290 0.1144 0.038 Uiso 1 1 calc R U
C2 C 0.7211(3) 0.5876(3) 0.12498(10) 0.0368(9) Uani 1 1 d . .
H2 H 0.6447 0.6241 0.1354 0.044 Uiso 1 1 calc R U
C3 C 0.7988(3) 0.6920(3) 0.10734(12) 0.0486(11) Uani 1 1 d . .
H3A H 0.7633 0.7099 0.0825 0.058 Uiso 1 1 calc R U
H3B H 0.7861 0.7657 0.1229 0.058 Uiso 1 1 calc R U
C4 C 0.9348(4) 0.6777(4) 0.10199(12) 0.0601(13) Uani 1 1 d . .
H4 H 0.9713 0.7413 0.0878 0.072 Uiso 1 1 calc R U
C5 C 1.0126(4) 0.5929(5) 0.11340(13) 0.0651(13) Uani 1 1 d . .
H5 H 1.0944 0.6074 0.1058 0.078 Uiso 1 1 calc R U
C6 C 0.9966(4) 0.4771(5) 0.13623(12) 0.0680(15) Uani 1 1 d . .
H6A H 1.0258 0.4927 0.1620 0.082 Uiso 1 1 calc R U
H6B H 1.0490 0.4125 0.1254 0.082 Uiso 1 1 calc R U
C7 C 0.8618(3) 0.4284(4) 0.13822(11) 0.0461(10) Uani 1 1 d . .
H7 H 0.8579 0.3528 0.1539 0.055 Uiso 1 1 calc R U
C8 C 0.8052(3) 0.4039(3) 0.09873(10) 0.0353(9) Uani 1 1 d . .
H8 H 0.8597 0.4452 0.0802 0.042 Uiso 1 1 calc R U
C9 C 0.7811(4) 0.2751(3) 0.08361(11) 0.0412(10) Uani 1 1 d . .
C10 C 0.6881(4) 0.2601(3) 0.05946(10) 0.0431(10) Uani 1 1 d . .
H10 H 0.6774 0.1808 0.0493 0.052 Uiso 1 1 calc R U
C11 C 0.5970(3) 0.3596(3) 0.04664(10) 0.0389(10) Uani 1 1 d . .
H11A H 0.5149 0.3395 0.0565 0.047 Uiso 1 1 calc R U
H11B H 0.5921 0.3587 0.0190 0.047 Uiso 1 1 calc R U
C12 C 0.6331(3) 0.4928(3) 0.05998(9) 0.0293(9) Uani 1 1 d . .
H12 H 0.6986 0.5251 0.0432 0.035 Uiso 1 1 calc R U
C13 C 0.8684(4) 0.1709(4) 0.09468(13) 0.0651(13) Uani 1 1 d . .
H13A H 0.9291 0.2016 0.1125 0.098 Uiso 1 1 calc R U
H13B H 0.8216 0.1047 0.1063 0.098 Uiso 1 1 calc R U
H13C H 0.9099 0.1401 0.0723 0.098 Uiso 1 1 calc R U
C14 C 0.5239(3) 0.5779(3) 0.05825(9) 0.0325(9) Uani 1 1 d . .
H14 H 0.4506 0.5559 0.0707 0.039 Uiso 1 1 calc R U
C15 C 0.4127(3) 0.8565(3) 0.02016(9) 0.0307(9) Uani 1 1 d . .
C16 C 0.2999(3) 0.9210(3) 0.01362(9) 0.0329(9) Uani 1 1 d . .
C17 C 0.2963(4) 1.0312(3) -0.00658(10) 0.0394(9) Uani 1 1 d . .
H17 H 0.2207 1.0710 -0.0110 0.047 Uiso 1 1 calc R U
C18 C 0.4050(4) 1.0814(3) -0.01998(10) 0.0362(9) Uani 1 1 d . .
C19 C 0.5189(3) 1.0237(3) -0.01387(10) 0.0376(10) Uani 1 1 d . .
H19 H 0.5919 1.0593 -0.0231 0.045 Uiso 1 1 calc R U
C20 C 0.5226(3) 0.9128(3) 0.00604(10) 0.0345(9) Uani 1 1 d . .
H20 H 0.5990 0.8742 0.0102 0.041 Uiso 1 1 calc R U
N1 N 0.5292(2) 0.6806(3) 0.03992(8) 0.0304(7) Uani 1 1 d . .
N2 N 0.4186(3) 0.7481(3) 0.03940(8) 0.0324(7) Uani 1 1 d . .
N3 N 0.1816(3) 0.8750(3) 0.02787(9) 0.0437(8) Uani 1 1 d . .
N4 N 0.3997(4) 1.1976(3) -0.04134(10) 0.0533(9) Uani 1 1 d . .
O1 O 0.7864(2) 0.5270(2) 0.15530(7) 0.0472(7) Uani 1 1 d . .
O2 O 0.1769(2) 0.7711(2) 0.04299(7) 0.0404(6) Uani 1 1 d . .
O3 O 0.0898(3) 0.9419(3) 0.02505(10) 0.0873(12) Uani 1 1 d . .
O4 O 0.2982(3) 1.2445(3) -0.04754(10) 0.0839(11) Uani 1 1 d . .
O5 O 0.4982(3) 1.2412(2) -0.05279(9) 0.0685(9) Uani 1 1 d . .
H H 0.347(3) 0.716(3) 0.0479(9) 0.035(10) Uiso 1 1 d . .

loop_
_atom_site_aniso_label
_atom_site_aniso_U_11
_atom_site_aniso_U_22
_atom_site_aniso_U_33
_atom_site_aniso_U_23
_atom_site_aniso_U_13
_atom_site_aniso_U_12
C1 0.025(2) 0.038(2) 0.031(2) 0.0060(17) 0.0044(16) 0.0001(18)
C2 0.029(2) 0.043(2) 0.038(2) -0.0026(19) -0.0017(17) 0.0091(19)
C3 0.042(3) 0.051(3) 0.052(3) -0.008(2) -0.007(2) -0.009(2)
C4 0.048(3) 0.068(3) 0.065(3) -0.014(3) 0.003(2) -0.015(3)
C5 0.042(3) 0.090(4) 0.062(3) -0.015(3) 0.002(2) -0.008(3)
C6 0.036(3) 0.118(4) 0.050(3) -0.036(3) -0.019(2) 0.033(3)
C7 0.050(3) 0.056(3) 0.033(2) 0.003(2) -0.0002(19) 0.019(2)
C8 0.031(2) 0.043(2) 0.031(2) 0.0037(18) -0.0011(17) 0.007(2)
C9 0.050(3) 0.037(2) 0.036(2) 0.0089(19) 0.007(2) 0.011(2)
C10 0.058(3) 0.029(2) 0.042(2) 0.0027(18) 0.006(2) -0.002(2)
C11 0.043(2) 0.040(2) 0.034(2) 0.0046(18) -0.0065(19) -0.0126(19)
C12 0.0240(19) 0.036(2) 0.028(2) 0.0087(17) 0.0042(15) -0.0002(17)
C13 0.085(3) 0.050(3) 0.060(3) 0.008(2) -0.006(3) 0.027(3)
C14 0.025(2) 0.043(2) 0.030(2) 0.0076(19) -0.0039(16) -0.0071(19)
C15 0.034(2) 0.033(2) 0.025(2) -0.0089(16) -0.0010(17) 0.0002(19)
C16 0.031(2) 0.038(2) 0.030(2) 0.0026(18) -0.0017(17) -0.0002(19)
C17 0.038(2) 0.042(2) 0.038(2) 0.0001(19) -0.0018(19) 0.010(2)
C18 0.046(2) 0.029(2) 0.034(2) 0.0040(17) 0.0007(19) 0.001(2)
C19 0.036(2) 0.031(2) 0.045(3) -0.0007(19) 0.0023(19) -0.0078(19)
C20 0.031(2) 0.033(2) 0.039(2) -0.0033(19) -0.0015(17) -0.0001(19)
N1 0.0269(17) 0.0317(18) 0.0326(18) 0.0021(14) -0.0034(13) 0.0021(15)
N2 0.0277(19) 0.0350(19) 0.0345(19) 0.0063(14) 0.0010(16) -0.0014(16)
N3 0.029(2) 0.056(2) 0.046(2) 0.0118(17) -0.0031(16) 0.0043(18)
N4 0.067(3) 0.033(2) 0.060(2) 0.0083(18) 0.000(2) -0.001(2)
O1 0.0432(16) 0.0669(18) 0.0313(15) -0.0041(13) -0.0067(12) 0.0198(14)
O2 0.0327(16) 0.0375(16) 0.0510(17) 0.0078(13) 0.0005(13) -0.0031(13)
O3 0.0354(18) 0.103(3) 0.124(3) 0.067(2) 0.0056(19) 0.0203(18)
O4 0.063(2) 0.067(2) 0.122(3) 0.050(2) 0.000(2) 0.0194(18)
O5 0.069(2) 0.0387(18) 0.098(3) 0.0191(16) 0.0142(19) -0.0088(16)

loop_
_atom_type_symbol
_atom_type_description
_atom_type_scat_dispersion_real
_atom_type_scat_dispersion_imag
_atom_type_scat_source
C C 0.0033 0.0016 'International Tables Vol C Tables 4.2.6.8 and 6.1.1.4'
H H 0.0000 0.0000 'International Tables Vol C Tables 4.2.6.8 and 6.1.1.4'
N N 0.0061 0.0033 'International Tables Vol C Tables 4.2.6.8 and 6.1.1.4'
O O 0.0106 0.0060 'International Tables Vol C Tables 4.2.6.8 and 6.1.1.4'

loop_
_geom_angle_atom_site_label_1
_geom_angle_atom_site_label_2
_geom_angle_atom_site_label_3
_geom_angle
C2 C1 C12 123.6(3)
C2 C1 C8 102.1(3)
C12 C1 C8 110.0(3)
C2 C1 H1 106.7
C12 C1 H1 106.7
C8 C1 H1 106.7
O1 C2 C1 101.8(3)
O1 C2 C3 111.5(3)
C1 C2 C3 118.1(3)
O1 C2 H2 108.3
C1 C2 H2 108.3
C3 C2 H2 108.3
C4 C3 C2 120.9(3)
C4 C3 H3A 107.1
C2 C3 H3A 107.1
C4 C3 H3B 107.1
C2 C3 H3B 107.1
H3A C3 H3B 106.8
C5 C4 C3 131.9(4)
C5 C4 H4 114.0
C3 C4 H4 114.0
C4 C5 C6 132.6(4)
C4 C5 H5 113.7
C6 C5 H5 113.7
C5 C6 C7 114.6(4)
C5 C6 H6A 108.6
C7 C6 H6A 108.6
C5 C6 H6B 108.6
C7 C6 H6B 108.6
H6A C6 H6B 107.6
O1 C7 C8 105.9(3)
O1 C7 C6 107.1(3)
C8 C7 C6 112.9(3)
O1 C7 H7 110.3
C8 C7 H7 110.3
C6 C7 H7 110.3
C9 C8 C1 110.5(3)
C9 C8 C7 123.0(3)
C1 C8 C7 102.7(3)
C9 C8 H8 106.5
C1 C8 H8 106.5
C7 C8 H8 106.5
C10 C9 C8 118.0(3)
C10 C9 C13 123.0(4)
C8 C9 C13 119.0(4)
C9 C10 C11 126.3(3)
C9 C10 H10 116.8
C11 C10 H10 116.8
C10 C11 C12 113.4(3)
C10 C11 H11A 108.9
C12 C11 H11A 108.9
C10 C11 H11B 108.9
C12 C11 H11B 108.9
H11A C11 H11B 107.7
C14 C12 C1 113.0(3)
C14 C12 C11 110.9(3)
C1 C12 C11 106.2(3)
C14 C12 H12 108.9
C1 C12 H12 108.9
C11 C12 H12 108.9
C9 C13 H13A 109.5
C9 C13 H13B 109.5
H13A C13 H13B 109.5
C9 C13 H13C 109.5
H13A C13 H13C 109.5
H13B C13 H13C 109.5
N1 C14 C12 121.0(3)
N1 C14 H14 119.5
C12 C14 H14 119.5
N2 C15 C16 123.0(3)
N2 C15 C20 120.3(3)
C16 C15 C20 116.7(3)
C17 C16 C15 121.8(3)
C17 C16 N3 116.4(3)
C15 C16 N3 121.8(3)
C18 C17 C16 119.4(4)
C18 C17 H17 120.3
C16 C17 H17 120.3
C17 C18 C19 121.5(3)
C17 C18 N4 118.8(4)
C19 C18 N4 119.8(3)
C20 C19 C18 119.2(3)
C20 C19 H19 120.4
C18 C19 H19 120.4
C19 C20 C15 121.4(4)
C19 C20 H20 119.3
C15 C20 H20 119.3
C14 N1 N2 114.7(3)
C15 N2 N1 119.8(3)
C15 N2 H 117(2)
N1 N2 H 122(2)
O3 N3 O2 122.1(3)
O3 N3 C16 118.5(3)
O2 N3 C16 119.3(3)
O4 N4 O5 123.7(3)
O4 N4 C18 118.7(4)
O5 N4 C18 117.5(3)
C2 O1 C7 107.3(3)

loop_
_geom_bond_atom_site_label_1
_geom_bond_atom_site_label_2
_geom_bond_distance
C1 C2 1.511(5)
C1 C12 1.515(4)
C1 C8 1.516(4)
C1 H1 0.9800
C2 O1 1.429(4)
C2 C3 1.528(5)
C2 H2 0.9800
C3 C4 1.479(5)
C3 H3A 0.9700
C3 H3B 0.9700
C4 C5 1.298(6)
C4 H4 0.9300
C5 C6 1.488(6)
C5 H5 0.9300
C6 C7 1.540(5)
C6 H6A 0.9700
C6 H6B 0.9700
C7 O1 1.460(4)
C7 C8 1.534(5)
C7 H7 0.9800
C8 C9 1.502(5)
C8 H8 0.9800
C9 C10 1.318(5)
C9 C13 1.509(5)
C10 C11 1.516(5)
C10 H10 0.9300
C11 C12 1.553(5)
C11 H11A 0.9700
C11 H11B 0.9700
C12 C14 1.487(4)
C12 H12 0.9800
C13 H13A 0.9600
C13 H13B 0.9600
C13 H13C 0.9600
C14 N1 1.277(4)
C14 H14 0.9300
C15 N2 1.346(4)
C15 C16 1.412(5)
C15 C20 1.414(4)
C16 C17 1.379(4)
C16 N3 1.451(4)
C17 C18 1.367(5)
C17 H17 0.9300
C18 C19 1.387(5)
C18 N4 1.455(5)
C19 C20 1.380(5)
C19 H19 0.9300
C20 H20 0.9300
N1 N2 1.391(4)
N2 H 0.90(3)
N3 O3 1.223(3)
N3 O2 1.235(3)
N4 O4 1.219(4)
N4 O5 1.223(4)

loop_
_geom_hbond_atom_site_label_D
_geom_hbond_atom_site_label_H
_geom_hbond_atom_site_label_A
_geom_hbond_distance_DH
_geom_hbond_distance_HA
_geom_hbond_distance_DA
_geom_hbond_angle_DHA
_geom_hbond_site_symmetry_A
C7 H7 O4 0.98 2.65 3.545(5) 152.4 4_455
C14 H14 O5 0.93 2.41 3.158(4) 136.9 7_455
C19 H19 O2 0.93 2.40 3.327(4) 172.3 7_565
N2 H O2 0.90(3) 1.93(3) 2.608(4) 132(3) .
N2 H O5 0.90(3) 2.60(3) 3.322(4) 138(3) 7_455
C7 H7 O4 0.98 2.65 3.545(5) 152.4 4_455
C14 H14 O5 0.93 2.41 3.158(4) 136.9 7_455
C19 H19 O2 0.93 2.40 3.327(4) 172.3 7_565
N2 H O2 0.90(3) 1.93(3) 2.608(4) 132(3) .
N2 H O5 0.90(3) 2.60(3) 3.322(4) 138(3) 7_455

loop_
_geom_torsion_atom_site_label_1
_geom_torsion_atom_site_label_2
_geom_torsion_atom_site_label_3
_geom_torsion_atom_site_label_4
_geom_torsion
C12 C1 C2 O1 -169.0(3)
C8 C1 C2 O1 -44.8(3)
C12 C1 C2 C3 -46.5(5)
C8 C1 C2 C3 77.7(4)
O1 C2 C3 C4 38.4(5)
C1 C2 C3 C4 -79.0(4)
C2 C3 C4 C5 -8.6(7)
C3 C4 C5 C6 0.0(9)
C4 C5 C6 C7 18.6(7)
C5 C6 C7 O1 -59.4(4)
C5 C6 C7 C8 56.8(5)
C2 C1 C8 C9 165.4(3)
C12 C1 C8 C9 -61.7(4)
C2 C1 C8 C7 32.6(3)
C12 C1 C8 C7 165.4(3)
O1 C7 C8 C9 -134.6(4)
C6 C7 C8 C9 108.6(4)
O1 C7 C8 C1 -9.5(4)
C6 C7 C8 C1 -126.3(3)
C1 C8 C9 C10 28.9(5)
C7 C8 C9 C10 150.4(4)
C1 C8 C9 C13 -154.8(3)
C7 C8 C9 C13 -33.2(5)
C8 C9 C10 C11 -3.4(6)
C13 C9 C10 C11 -179.6(4)
C9 C10 C11 C12 8.7(5)
C2 C1 C12 C14 -52.4(4)
C8 C1 C12 C14 -173.1(3)
C2 C1 C12 C11 -174.2(3)
C8 C1 C12 C11 65.2(3)
C10 C11 C12 C14 -161.2(3)
C10 C11 C12 C1 -38.1(4)
C1 C12 C14 N1 115.0(4)
C11 C12 C14 N1 -126.0(3)
N2 C15 C16 C17 -179.2(3)
C20 C15 C16 C17 2.0(5)
N2 C15 C16 N3 1.0(5)
C20 C15 C16 N3 -177.8(3)
C15 C16 C17 C18 -1.5(5)
N3 C16 C17 C18 178.3(3)
C16 C17 C18 C19 0.3(5)
C16 C17 C18 N4 179.8(3)
C17 C18 C19 C20 0.3(5)
N4 C18 C19 C20 -179.2(3)
C18 C19 C20 C15 0.3(5)
N2 C15 C20 C19 179.8(3)
C16 C15 C20 C19 -1.4(5)
C12 C14 N1 N2 177.4(3)
C16 C15 N2 N1 170.4(3)
C20 C15 N2 N1 -10.8(5)
C14 N1 N2 C15 -178.5(3)
C17 C16 N3 O3 -8.1(5)
C15 C16 N3 O3 171.8(3)
C17 C16 N3 O2 173.2(3)
C15 C16 N3 O2 -7.0(5)
C17 C18 N4 O4 -2.1(5)
C19 C18 N4 O4 177.4(4)
C17 C18 N4 O5 179.5(3)
C19 C18 N4 O5 -1.0(5)
C1 C2 O1 C7 39.8(3)
C3 C2 O1 C7 -87.0(3)
C8 C7 O1 C2 -19.0(4)
C6 C7 O1 C2 101.7(3)
